data_7119377
loop_
_publ_author_name
'Zhu, Gongming'
'Yang, Junxian'
'Bao, Guangjun'
'Zhang, Ming'
'Li, Jing'
'Li, Yiping'
'Sun, Wangsheng'
'Hong, Liang'
'Wang, Rui'

_publ_section_title
;
 Catalyst-controlled switch of regioselectivity in the asymmetric allylic
 alkylation of oxazolones with MBHCs
;
_journal_issue 50
_journal_name_full 'Chemical Communications'
_journal_page_first 7882
_journal_page_last 7885
_journal_paper_doi 10.1039/c6cc03246j
_journal_volume 52
_journal_year 2016
_chemical_absolute_configuration unk
_chemical_formula_sum 'C20 H15 Cl N2 O2'
_chemical_formula_weight 350.79
_chemical_name_systematic 3ca'
_space_group_IT_number 19
_symmetry_cell_setting orthorhombic
_symmetry_space_group_name_Hall 'P 2ac 2ab'
_symmetry_space_group_name_H-M 'P 21 21 21'
_atom_sites_solution_hydrogens geom
_atom_sites_solution_primary direct
_atom_sites_solution_secondary difmap
_audit_block_doi 10.5517/cc1kpyry
_audit_creation_method SHELXL-97
_audit_update_record
;
2016-02-01 deposited with the CCDC.
2016-05-19 downloaded from the CCDC.
;
_cell_angle_alpha 90.00
_cell_angle_beta 90.00
_cell_angle_gamma 90.00
_cell_formula_units_Z 4
_cell_length_a 7.1740(7)
_cell_length_b 14.3271(14)
_cell_length_c 17.4194(17)
_cell_measurement_reflns_used 3659
_cell_measurement_temperature 296(2)
_cell_measurement_theta_max 25.77
_cell_measurement_theta_min 2.74
_cell_volume 1790.4(3)
_computing_cell_refinement 'Bruker SMART'
_computing_data_collection 'Bruker SMART APEX II'
_computing_data_reduction 'Bruker SMART'
_computing_structure_refinement 'SHELXL-97 (Sheldrick, 2008)'
_computing_structure_solution 'SHELXS-97 (Sheldrick, 2008)'
_diffrn_ambient_temperature 296(2)
_diffrn_measured_fraction_theta_full 0.999
_diffrn_measured_fraction_theta_max 0.999
_diffrn_measurement_device_type 'Bruker APEX II area detector'
_diffrn_measurement_method '\w scans'
_diffrn_radiation_monochromator graphite
_diffrn_radiation_source 'fine-focus sealed tube'
_diffrn_radiation_type MoK\a
_diffrn_radiation_wavelength 0.71073
_diffrn_reflns_av_R_equivalents 0.0227
_diffrn_reflns_av_sigmaI/netI 0.0265
_diffrn_reflns_limit_h_max 8
_diffrn_reflns_limit_h_min -8
_diffrn_reflns_limit_k_max 14
_diffrn_reflns_limit_k_min -17
_diffrn_reflns_limit_l_max 20
_diffrn_reflns_limit_l_min -20
_diffrn_reflns_number 9147
_diffrn_reflns_theta_full 25.00
_diffrn_reflns_theta_max 25.00
_diffrn_reflns_theta_min 1.84
_exptl_absorpt_coefficient_mu 0.228
_exptl_absorpt_correction_T_max 0.9558
_exptl_absorpt_correction_T_min 0.9347
_exptl_absorpt_correction_type multi-scan
_exptl_absorpt_process_details SADABS
_exptl_crystal_colour colorless
_exptl_crystal_density_diffrn 1.301
_exptl_crystal_density_method 'not measured'
_exptl_crystal_description block
_exptl_crystal_F_000 728
_exptl_crystal_size_max 0.30
_exptl_crystal_size_mid 0.20
_exptl_crystal_size_min 0.20
_refine_diff_density_max 0.116
_refine_diff_density_min -0.160
_refine_diff_density_rms 0.035
_refine_ls_abs_structure_details 'Flack H D (1983), Acta Cryst. A39, 876-881'
_refine_ls_abs_structure_Flack -0.01(5)
_refine_ls_extinction_method none
_refine_ls_goodness_of_fit_ref 1.004
_refine_ls_hydrogen_treatment mixed
_refine_ls_matrix_type full
_refine_ls_number_parameters 227
_refine_ls_number_reflns 3155
_refine_ls_number_restraints 0
_refine_ls_restrained_S_all 1.004
_refine_ls_R_factor_all 0.0328
_refine_ls_R_factor_gt 0.0280
_refine_ls_shift/su_max 0.000
_refine_ls_shift/su_mean 0.000
_refine_ls_structure_factor_coef Fsqd
_refine_ls_weighting_details 'calc w=1/[\s^2^(Fo^2^)+(0.0240P)^2^+0.3449P] where P=(Fo^2^+2Fc^2^)/3'
_refine_ls_weighting_scheme calc
_refine_ls_wR_factor_gt 0.0632
_refine_ls_wR_factor_ref 0.0661
_reflns_number_gt 2865
_reflns_number_total 3155
_reflns_threshold_expression >2sigma(I)
_cod_data_source_file c6cc03246j2.cif
_cod_data_source_block 1
_cod_depositor_comments
;
The following automatic conversions were performed:

'_chemical_absolute_configuration' value ' unk ' changed to 'unk'
according to the built-in table from CIF Core dictionary named
'cif_core.dic' version 2.4.1 from 2010-06-29.

Automatic conversion script
Id: cif_fix_values 4624 2016-04-14 12:54:50Z antanas 
;
_cod_original_sg_symbol_H-M P2(1)2(1)2(1)
_cod_database_code 7119377

loop_
_symmetry_equiv_pos_as_xyz
'x, y, z'
'-x+1/2, -y, z+1/2'
'-x, y+1/2, -z+1/2'
'x+1/2, -y+1/2, -z'

loop_
_atom_site_label
_atom_site_type_symbol
_atom_site_fract_x
_atom_site_fract_y
_atom_site_fract_z
_atom_site_U_iso_or_equiv
_atom_site_adp_type
_atom_site_occupancy
_atom_site_symmetry_multiplicity
_atom_site_calc_flag
_atom_site_refinement_flags
_atom_site_disorder_assembly
_atom_site_disorder_group
Cl1 Cl 0.34495(7) 0.30425(4) 0.13896(3) 0.05440(14) Uani 1 1 d . . .
O1 O 0.57443(17) 0.15110(8) 0.41157(6) 0.0407(3) Uani 1 1 d . . .
O2 O 0.09517(19) 0.18086(12) 0.39283(8) 0.0702(4) Uani 1 1 d . . .
N1 N 0.3079(2) 0.08313(12) 0.45329(9) 0.0497(4) Uani 1 1 d . . .
N2 N 0.7489(4) 0.01747(17) 0.26006(15) 0.1015(8) Uani 1 1 d . . .
C1 C 0.5600(2) 0.31097(12) 0.18511(9) 0.0401(4) Uani 1 1 d . . .
C2 C 0.6979(3) 0.36346(13) 0.15025(12) 0.0530(5) Uani 1 1 d . . .
H2 H 0.6740 0.3942 0.1043 0.064 Uiso 1 1 calc R . .
C3 C 0.8706(3) 0.36982(15) 0.18413(13) 0.0592(6) Uani 1 1 d . . .
H3 H 0.9639 0.4055 0.1614 0.071 Uiso 1 1 calc R . .
C4 C 0.9047(3) 0.32343(14) 0.25146(13) 0.0576(5) Uani 1 1 d . . .
H4 H 1.0215 0.3276 0.2743 0.069 Uiso 1 1 calc R . .
C5 C 0.7667(3) 0.27051(14) 0.28565(11) 0.0489(5) Uani 1 1 d . . .
H5 H 0.7930 0.2385 0.3308 0.059 Uiso 1 1 calc R . .
C6 C 0.5897(2) 0.26414(11) 0.25386(10) 0.0388(4) Uani 1 1 d . . .
C7 C 0.4360(2) 0.20640(12) 0.29003(9) 0.0387(4) Uani 1 1 d . . .
H7 H 0.3188 0.2343 0.2724 0.046 Uiso 1 1 calc R . .
C8 C 0.4376(3) 0.10726(14) 0.25814(11) 0.0497(5) Uani 1 1 d . . .
C9 C 0.6109(4) 0.05687(15) 0.25930(12) 0.0633(6) Uani 1 1 d . . .
C10 C 0.2889(4) 0.06712(18) 0.22790(14) 0.0798(8) Uani 1 1 d . . .
H10A H 0.2973 0.0071 0.2078 0.096 Uiso 1 1 calc R . .
H10B H 0.1758 0.0989 0.2267 0.096 Uiso 1 1 calc R . .
C11 C 0.4273(2) 0.20841(12) 0.37836(9) 0.0414(4) Uani 1 1 d . . .
C12 C 0.4368(3) 0.30596(14) 0.41224(12) 0.0597(5) Uani 1 1 d . . .
H12A H 0.4208 0.3026 0.4669 0.090 Uiso 1 1 calc R . .
H12B H 0.3397 0.3438 0.3905 0.090 Uiso 1 1 calc R . .
H12C H 0.5558 0.3332 0.4007 0.090 Uiso 1 1 calc R . .
C13 C 0.2535(3) 0.15807(15) 0.40744(11) 0.0493(5) Uani 1 1 d . . .
C14 C 0.4884(3) 0.08358(13) 0.45213(10) 0.0397(4) Uani 1 1 d . . .
C15 C 0.6084(3) 0.01565(12) 0.48970(9) 0.0406(4) Uani 1 1 d . . .
C16 C 0.7975(3) 0.01244(13) 0.47376(11) 0.0461(5) Uani 1 1 d . . .
H16 H 0.8502 0.0553 0.4400 0.055 Uiso 1 1 calc R . .
C17 C 0.9066(3) -0.05428(15) 0.50800(12) 0.0579(5) Uani 1 1 d . . .
H17 H 1.0338 -0.0562 0.4980 0.069 Uiso 1 1 calc R . .
C18 C 0.8283(4) -0.11817(17) 0.55704(13) 0.0718(7) Uani 1 1 d . . .
H18 H 0.9029 -0.1637 0.5795 0.086 Uiso 1 1 calc R . .
C19 C 0.6421(4) -0.11564(17) 0.57329(13) 0.0744(7) Uani 1 1 d . . .
H19 H 0.5909 -0.1590 0.6070 0.089 Uiso 1 1 calc R . .
C20 C 0.5300(3) -0.04897(15) 0.53991(11) 0.0577(6) Uani 1 1 d . . .
H20 H 0.4031 -0.0471 0.5508 0.069 Uiso 1 1 calc R . .

loop_
_atom_site_aniso_label
_atom_site_aniso_U_11
_atom_site_aniso_U_22
_atom_site_aniso_U_33
_atom_site_aniso_U_23
_atom_site_aniso_U_13
_atom_site_aniso_U_12
Cl1 0.0482(3) 0.0665(3) 0.0486(2) 0.0117(2) -0.0056(2) 0.0106(2)
O1 0.0362(6) 0.0451(7) 0.0407(6) 0.0074(5) -0.0010(5) 0.0013(6)
O2 0.0363(8) 0.1068(12) 0.0676(9) 0.0264(9) 0.0047(7) 0.0112(9)
N1 0.0394(10) 0.0652(11) 0.0446(9) 0.0117(8) 0.0052(7) 0.0007(8)
N2 0.122(2) 0.0823(16) 0.1002(18) 0.0074(13) 0.0154(16) 0.0463(16)
C1 0.0398(10) 0.0375(9) 0.0432(9) 0.0017(8) 0.0021(7) 0.0087(9)
C2 0.0573(13) 0.0475(11) 0.0540(12) 0.0146(9) 0.0103(10) 0.0073(9)
C3 0.0482(13) 0.0541(12) 0.0752(14) 0.0171(10) 0.0146(11) -0.0002(10)
C4 0.0360(10) 0.0627(13) 0.0742(13) 0.0111(11) 0.0013(10) 0.0015(10)
C5 0.0378(11) 0.0538(11) 0.0551(12) 0.0130(9) -0.0002(9) 0.0057(9)
C6 0.0368(9) 0.0357(8) 0.0438(9) 0.0045(8) 0.0038(8) 0.0068(8)
C7 0.0335(9) 0.0435(10) 0.0392(9) 0.0071(8) -0.0008(7) 0.0037(8)
C8 0.0639(13) 0.0502(11) 0.0350(10) 0.0057(8) 0.0019(10) -0.0079(11)
C9 0.0908(19) 0.0467(12) 0.0524(12) 0.0035(10) 0.0087(13) 0.0111(13)
C10 0.099(2) 0.0734(16) 0.0667(15) -0.0014(13) -0.0117(14) -0.0282(16)
C11 0.0371(9) 0.0477(10) 0.0394(9) 0.0046(8) -0.0003(7) 0.0076(9)
C12 0.0699(14) 0.0558(12) 0.0534(11) -0.0052(10) -0.0009(10) 0.0125(12)
C13 0.0399(11) 0.0669(13) 0.0409(10) 0.0055(9) 0.0054(9) 0.0060(10)
C14 0.0441(11) 0.0444(11) 0.0305(9) -0.0021(8) 0.0003(8) -0.0025(8)
C15 0.0472(11) 0.0433(10) 0.0311(8) 0.0007(7) -0.0036(8) -0.0009(8)
C16 0.0500(12) 0.0441(10) 0.0442(10) -0.0001(8) -0.0050(8) -0.0004(9)
C17 0.0556(13) 0.0603(13) 0.0577(12) 0.0008(10) -0.0085(11) 0.0103(11)
C18 0.0802(17) 0.0717(15) 0.0634(14) 0.0196(12) -0.0126(14) 0.0187(14)
C19 0.0887(19) 0.0747(16) 0.0597(14) 0.0301(12) -0.0006(14) 0.0015(14)
C20 0.0571(14) 0.0686(14) 0.0473(11) 0.0140(10) 0.0010(10) -0.0026(11)

loop_
_atom_type_symbol
_atom_type_description
_atom_type_scat_dispersion_real
_atom_type_scat_dispersion_imag
_atom_type_scat_source
C C 0.0033 0.0016 'International Tables Vol C Tables 4.2.6.8 and 6.1.1.4'
H H 0.0000 0.0000 'International Tables Vol C Tables 4.2.6.8 and 6.1.1.4'
N N 0.0061 0.0033 'International Tables Vol C Tables 4.2.6.8 and 6.1.1.4'
O O 0.0106 0.0060 'International Tables Vol C Tables 4.2.6.8 and 6.1.1.4'
Cl Cl 0.1484 0.1585 'International Tables Vol C Tables 4.2.6.8 and 6.1.1.4'

loop_
_geom_angle_atom_site_label_1
_geom_angle_atom_site_label_2
_geom_angle_atom_site_label_3
_geom_angle
_geom_angle_site_symmetry_1
_geom_angle_site_symmetry_3
C14 O1 C11 106.30(13) . .
C14 N1 C13 105.49(16) . .
C2 C1 C6 122.10(17) . .
C2 C1 Cl1 117.44(14) . .
C6 C1 Cl1 120.47(14) . .
C3 C2 C1 119.47(18) . .
C3 C2 H2 120.3 . .
C1 C2 H2 120.3 . .
C4 C3 C2 119.72(19) . .
C4 C3 H3 120.1 . .
C2 C3 H3 120.1 . .
C3 C4 C5 120.5(2) . .
C3 C4 H4 119.7 . .
C5 C4 H4 119.7 . .
C4 C5 C6 121.27(18) . .
C4 C5 H5 119.4 . .
C6 C5 H5 119.4 . .
C5 C6 C1 116.91(16) . .
C5 C6 C7 122.38(16) . .
C1 C6 C7 120.68(16) . .
C6 C7 C8 110.57(15) . .
C6 C7 C11 115.76(15) . .
C8 C7 C11 112.43(14) . .
C6 C7 H7 105.7 . .
C8 C7 H7 105.7 . .
C11 C7 H7 105.7 . .
C10 C8 C9 119.0(2) . .
C10 C8 C7 123.0(2) . .
C9 C8 C7 117.99(19) . .
N2 C9 C8 179.5(3) . .
C8 C10 H10A 120.0 . .
C8 C10 H10B 120.0 . .
H10A C10 H10B 120.0 . .
O1 C11 C12 109.39(15) . .
O1 C11 C13 101.17(13) . .
C12 C11 C13 110.01(16) . .
O1 C11 C7 110.90(14) . .
C12 C11 C7 113.80(15) . .
C13 C11 C7 110.83(15) . .
C11 C12 H12A 109.5 . .
C11 C12 H12B 109.5 . .
H12A C12 H12B 109.5 . .
C11 C12 H12C 109.5 . .
H12A C12 H12C 109.5 . .
H12B C12 H12C 109.5 . .
O2 C13 N1 126.28(19) . .
O2 C13 C11 124.75(18) . .
N1 C13 C11 108.98(15) . .
N1 C14 O1 118.03(17) . .
N1 C14 C15 125.55(18) . .
O1 C14 C15 116.41(15) . .
C16 C15 C20 119.95(18) . .
C16 C15 C14 120.77(17) . .
C20 C15 C14 119.23(18) . .
C17 C16 C15 119.64(19) . .
C17 C16 H16 120.2 . .
C15 C16 H16 120.2 . .
C16 C17 C18 120.2(2) . .
C16 C17 H17 119.9 . .
C18 C17 H17 119.9 . .
C19 C18 C17 120.7(2) . .
C19 C18 H18 119.6 . .
C17 C18 H18 119.6 . .
C18 C19 C20 120.1(2) . .
C18 C19 H19 119.9 . .
C20 C19 H19 119.9 . .
C19 C20 C15 119.4(2) . .
C19 C20 H20 120.3 . .
C15 C20 H20 120.3 . .

loop_
_geom_bond_atom_site_label_1
_geom_bond_atom_site_label_2
_geom_bond_distance
_geom_bond_site_symmetry_2
Cl1 C1 1.7423(18) .
O1 C14 1.348(2) .
O1 C11 1.457(2) .
O2 C13 1.209(2) .
N1 C14 1.295(2) .
N1 C13 1.394(2) .
N2 C9 1.140(3) .
C1 C2 1.383(3) .
C1 C6 1.389(2) .
C2 C3 1.376(3) .
C2 H2 0.9300 .
C3 C4 1.370(3) .
C3 H3 0.9300 .
C4 C5 1.382(3) .
C4 H4 0.9300 .
C5 C6 1.388(3) .
C5 H5 0.9300 .
C6 C7 1.516(2) .
C7 C8 1.525(3) .
C7 C11 1.540(2) .
C7 H7 0.9800 .
C8 C10 1.322(3) .
C8 C9 1.437(3) .
C10 H10A 0.9300 .
C10 H10B 0.9300 .
C11 C12 1.519(3) .
C11 C13 1.527(3) .
C12 H12A 0.9600 .
C12 H12B 0.9600 .
C12 H12C 0.9600 .
C14 C15 1.455(3) .
C15 C16 1.386(3) .
C15 C20 1.392(3) .
C16 C17 1.372(3) .
C16 H16 0.9300 .
C17 C18 1.372(3) .
C17 H17 0.9300 .
C18 C19 1.366(3) .
C18 H18 0.9300 .
C19 C20 1.378(3) .
C19 H19 0.9300 .
C20 H20 0.9300 .

loop_
_geom_torsion_atom_site_label_1
_geom_torsion_atom_site_label_2
_geom_torsion_atom_site_label_3
_geom_torsion_atom_site_label_4
_geom_torsion
_geom_torsion_site_symmetry_1
_geom_torsion_site_symmetry_2
_geom_torsion_site_symmetry_3
_geom_torsion_site_symmetry_4
C6 C1 C2 C3 0.1(3) . . . .
Cl1 C1 C2 C3 -179.21(16) . . . .
C1 C2 C3 C4 0.7(3) . . . .
C2 C3 C4 C5 -0.1(3) . . . .
C3 C4 C5 C6 -1.2(3) . . . .
C4 C5 C6 C1 1.9(3) . . . .
C4 C5 C6 C7 179.83(18) . . . .
C2 C1 C6 C5 -1.4(3) . . . .
Cl1 C1 C6 C5 177.91(13) . . . .
C2 C1 C6 C7 -179.35(16) . . . .
Cl1 C1 C6 C7 0.0(2) . . . .
C5 C6 C7 C8 -90.8(2) . . . .
C1 C6 C7 C8 86.99(19) . . . .
C5 C6 C7 C11 38.5(2) . . . .
C1 C6 C7 C11 -143.70(16) . . . .
C6 C7 C8 C10 -126.6(2) . . . .
C11 C7 C8 C10 102.4(2) . . . .
C6 C7 C8 C9 51.6(2) . . . .
C11 C7 C8 C9 -79.5(2) . . . .
C10 C8 C9 N2 137(100) . . . .
C7 C8 C9 N2 -41(34) . . . .
C14 O1 C11 C12 115.11(16) . . . .
C14 O1 C11 C13 -0.95(16) . . . .
C14 O1 C11 C7 -118.57(15) . . . .
C6 C7 C11 O1 -75.58(18) . . . .
C8 C7 C11 O1 52.8(2) . . . .
C6 C7 C11 C12 48.3(2) . . . .
C8 C7 C11 C12 176.66(16) . . . .
C6 C7 C11 C13 172.87(14) . . . .
C8 C7 C11 C13 -58.7(2) . . . .
C14 N1 C13 O2 178.9(2) . . . .
C14 N1 C13 C11 -1.5(2) . . . .
O1 C11 C13 O2 -178.9(2) . . . .
C12 C11 C13 O2 65.5(3) . . . .
C7 C11 C13 O2 -61.2(3) . . . .
O1 C11 C13 N1 1.52(18) . . . .
C12 C11 C13 N1 -114.08(17) . . . .
C7 C11 C13 N1 119.19(17) . . . .
C13 N1 C14 O1 0.9(2) . . . .
C13 N1 C14 C15 -177.54(17) . . . .
C11 O1 C14 N1 0.1(2) . . . .
C11 O1 C14 C15 178.70(14) . . . .
N1 C14 C15 C16 168.30(19) . . . .
O1 C14 C15 C16 -10.2(2) . . . .
N1 C14 C15 C20 -9.2(3) . . . .
O1 C14 C15 C20 172.29(16) . . . .
C20 C15 C16 C17 -0.3(3) . . . .
C14 C15 C16 C17 -177.83(17) . . . .
C15 C16 C17 C18 0.8(3) . . . .
C16 C17 C18 C19 -0.9(4) . . . .
C17 C18 C19 C20 0.5(4) . . . .
C18 C19 C20 C15 -0.1(4) . . . .
C16 C15 C20 C19 0.0(3) . . . .
C14 C15 C20 C19 177.52(19) . . . .
